data_4131959
loop_
_publ_author_name
'Malik, Abaid Ullah'
'Gan, Fuwei'
'Shen, Chengshuo'
'Yu, Na'
'Wang, Ruibin'
'Crassous, Jeanne'
'Shu, Mouhai'
'Qiu, Huibin'

_publ_section_title
;
 Chiral Organic Cages with a Triple-Stranded Helical Structure Derived
 from Helicene.
;
_journal_issue 8
_journal_name_full 'Journal of the American Chemical Society'
_journal_page_first 2769
_journal_page_last 2772
_journal_paper_doi 10.1021/jacs.7b13512
_journal_volume 140
_journal_year 2018
_chemical_absolute_configuration rm
_chemical_formula_moiety 'C30 H16'
_chemical_formula_sum 'C30 H16'
_chemical_formula_weight 376.43
_space_group_crystal_system orthorhombic
_space_group_IT_number 19
_space_group_name_Hall 'P 2ac 2ab'
_space_group_name_H-M_alt 'P 21 21 21'
_atom_sites_solution_hydrogens mixed
_audit_creation_method SHELXL-2014/7
_cell_angle_alpha 90
_cell_angle_beta 90
_cell_angle_gamma 90
_cell_formula_units_Z 4
_cell_length_a 5.146
_cell_length_b 18.162
_cell_length_c 20.254
_cell_measurement_reflns_used 9970
_cell_measurement_temperature 173(2)
_cell_measurement_theta_max 3.27
_cell_measurement_theta_min 65.03
_cell_volume 1892.972
_computing_cell_refinement 'Bruker SAINT'
_computing_data_collection 'Bruker APEX2'
_computing_data_reduction 'Bruker SAINT'
_computing_molecular_graphics 'Bruker SHELXTL'
_computing_publication_material 'Bruker SHELXTL'
_computing_structure_refinement 'SHELXL-2014 (Sheldrick, 2014)'
_computing_structure_solution 'SHELXS-2014 (Sheldrick, 2014)'
_diffrn_ambient_temperature 173(2)
_diffrn_measured_fraction_theta_full 1.000
_diffrn_measured_fraction_theta_max 0.999
_diffrn_measurement_device_type 'Bruker APEX-II CCD'
_diffrn_measurement_method '\f and \w scans'
_diffrn_radiation_monochromator graphite
_diffrn_radiation_source 'fine-focus sealed tube'
_diffrn_radiation_type CuK\a
_diffrn_radiation_wavelength 1.54178
_diffrn_reflns_av_R_equivalents 0.0422
_diffrn_reflns_av_unetI/netI 0.0222
_diffrn_reflns_Laue_measured_fraction_full 1.000
_diffrn_reflns_Laue_measured_fraction_max 0.999
_diffrn_reflns_limit_h_max 6
_diffrn_reflns_limit_h_min -6
_diffrn_reflns_limit_k_max 21
_diffrn_reflns_limit_k_min -21
_diffrn_reflns_limit_l_max 23
_diffrn_reflns_limit_l_min -23
_diffrn_reflns_number 21289
_diffrn_reflns_point_group_measured_fraction_full 1.000
_diffrn_reflns_point_group_measured_fraction_max 0.999
_diffrn_reflns_theta_full 65.127
_diffrn_reflns_theta_max 65.127
_diffrn_reflns_theta_min 3.268
_exptl_absorpt_coefficient_mu 0.572
_exptl_absorpt_correction_T_max 0.8826
_exptl_absorpt_correction_T_min 0.8577
_exptl_absorpt_correction_type multi-scan
_exptl_absorpt_process_details sadabs
_exptl_crystal_colour colorless
_exptl_crystal_density_diffrn 1.321
_exptl_crystal_description block
_exptl_crystal_F_000 784
_exptl_crystal_size_max 0.50
_exptl_crystal_size_mid 0.20
_exptl_crystal_size_min 0.20
_refine_diff_density_max 0.091
_refine_diff_density_min -0.142
_refine_diff_density_rms 0.034
_refine_ls_abs_structure_details
;
 Refined as an inversion twin.
;
_refine_ls_abs_structure_Flack 0.0(2)
_refine_ls_extinction_method none
_refine_ls_goodness_of_fit_ref 1.072
_refine_ls_hydrogen_treatment mixed
_refine_ls_matrix_type full
_refine_ls_number_parameters 278
_refine_ls_number_reflns 3224
_refine_ls_number_restraints 2
_refine_ls_restrained_S_all 1.072
_refine_ls_R_factor_all 0.0314
_refine_ls_R_factor_gt 0.0282
_refine_ls_shift/su_max 0.001
_refine_ls_shift/su_mean 0.000
_refine_ls_structure_factor_coef Fsqd
_refine_ls_weighting_details 'w=1/[\s^2^(Fo^2^)+(0.0326P)^2^+0.2004P] where P=(Fo^2^+2Fc^2^)/3'
_refine_ls_weighting_scheme calc
_refine_ls_wR_factor_gt 0.0650
_refine_ls_wR_factor_ref 0.0668
_reflns_Friedel_coverage 0.692
_reflns_Friedel_fraction_full 1.000
_reflns_Friedel_fraction_max 0.999
_reflns_number_gt 3008
_reflns_number_total 3224
_reflns_threshold_expression 'I > 2\s(I)'
_cod_data_source_file ja7b13512_si_002.cif
_cod_data_source_block t_a
_cod_depositor_comments
;
The following automatic conversions were performed:

data item '_chemical_absolute_configuration' value 'RM' was changed
to 'rm' in accordance with the
/home/saulius/struct/COD-crude-data/automatic-downloads/DataCite-retrospective/ACS/depositions/lib/dictionaries/cif_core.dic
dictionary named 'cif_core.dic' version 2.4.2 last updated on
2011-04-26.

Automatic conversion script
Id: cif_fix_values 6909 2019-04-08 15:41:33Z antanas 
;
_cod_original_cell_volume 1893.2
_cod_database_code 4131959
_shelx_shelxl_version_number 2014/7
_shelx_space_group_comment
;
The symmetry employed for this shelxl refinement is uniquely defined
by the following loop, which should always be used as a source of
symmetry information in preference to the above space-group names.
They are only intended as comments.
;

loop_
_space_group_symop_operation_xyz
'x, y, z'
'-x+1/2, -y, z+1/2'
'-x, y+1/2, -z+1/2'
'x+1/2, -y+1/2, -z'

loop_
_atom_site_label
_atom_site_type_symbol
_atom_site_fract_x
_atom_site_fract_y
_atom_site_fract_z
_atom_site_U_iso_or_equiv
_atom_site_adp_type
_atom_site_occupancy
_atom_site_site_symmetry_order
_atom_site_calc_flag
_atom_site_refinement_flags_posn
_atom_site_refinement_flags_adp
C1 C 0.8403(5) -1.12181(13) -1.50159(11) 0.0482(6) Uani 1 1 d D .
H1A H 0.951(4) -1.1018(13) -1.4683(10) 0.058 Uiso 1 1 d D U
C2 C 0.7080(4) -1.14563(11) -1.54391(9) 0.0366(5) Uani 1 1 d . .
C3 C 0.5533(4) -1.17381(10) -1.59760(9) 0.0317(4) Uani 1 1 d . .
C4 C 0.3427(4) -1.13405(11) -1.62009(9) 0.0339(4) Uani 1 1 d . .
H4A H 0.2981 -1.0886 -1.5998 0.041 Uiso 1 1 calc R U
C5 C 0.1953(4) -1.16090(10) -1.67279(9) 0.0329(4) Uani 1 1 d . .
H5A H 0.0445 -1.1350 -1.6866 0.039 Uiso 1 1 calc R U
C6 C 0.2663(4) -1.22435(10) -1.70477(9) 0.0296(4) Uani 1 1 d . .
H6A H 0.1651 -1.2410 -1.7410 0.036 Uiso 1 1 calc R U
C7 C 0.4862(4) -1.26560(9) -1.68520(9) 0.0278(4) Uani 1 1 d . .
C8 C 0.6233(4) -1.24191(10) -1.62814(8) 0.0294(4) Uani 1 1 d . .
C9 C 0.8206(4) -1.28780(11) -1.60085(9) 0.0345(4) Uani 1 1 d . .
H9A H 0.9218 -1.2707 -1.5647 0.041 Uiso 1 1 calc R U
C10 C 0.8639(4) -1.35527(11) -1.62614(10) 0.0374(5) Uani 1 1 d . .
H10A H 0.9861 -1.3867 -1.6051 0.045 Uiso 1 1 calc R U
C11 C 0.7320(4) -1.38084(10) -1.68346(9) 0.0342(4) Uani 1 1 d . .
C12 C 0.5617(4) -1.33331(10) -1.71825(9) 0.0290(4) Uani 1 1 d . .
C13 C 0.7604(5) -1.45543(10) -1.70348(10) 0.0415(5) Uani 1 1 d . .
H13A H 0.8855 -1.4860 -1.6826 0.050 Uiso 1 1 calc R U
C14 C 0.6098(5) -1.48278(11) -1.75213(10) 0.0425(5) Uani 1 1 d . .
H14A H 0.6091 -1.5343 -1.7604 0.051 Uiso 1 1 calc R U
C15 C 0.4526(4) -1.43572(10) -1.79119(10) 0.0360(5) Uani 1 1 d . .
C16 C 0.4576(4) -1.35843(10) -1.78086(9) 0.0308(4) Uani 1 1 d . .
C17 C 0.2894(5) -1.46621(11) -1.84079(10) 0.0428(5) Uani 1 1 d . .
H17A H 0.2808 -1.5181 -1.8461 0.051 Uiso 1 1 calc R U
C18 C 0.1465(5) -1.42230(11) -1.88046(10) 0.0418(5) Uani 1 1 d . .
H18A H 0.0197 -1.4432 -1.9089 0.050 Uiso 1 1 calc R U
C19 C 0.1857(4) -1.34487(11) -1.87965(9) 0.0347(5) Uani 1 1 d . .
C20 C 0.3579(4) -1.31266(10) -1.83384(9) 0.0292(4) Uani 1 1 d . .
C21 C 0.4419(4) -1.23730(10) -1.84675(8) 0.0276(4) Uani 1 1 d . .
C22 C 0.3094(4) -1.19461(10) -1.89484(8) 0.0293(4) Uani 1 1 d . .
C23 C 0.1095(4) -1.22761(11) -1.93354(9) 0.0349(5) Uani 1 1 d . .
H23A H 0.0121 -1.1985 -1.9636 0.042 Uiso 1 1 calc R U
C24 C 0.0583(4) -1.30006(12) -1.92755(9) 0.0384(5) Uani 1 1 d . .
H24A H -0.0662 -1.3219 -1.9561 0.046 Uiso 1 1 calc R U
C25 C 0.6612(4) -1.20588(10) -1.81618(9) 0.0298(4) Uani 1 1 d . .
H25A H 0.7588 -1.2346 -1.7859 0.036 Uiso 1 1 calc R U
C26 C 0.7379(4) -1.13494(10) -1.82893(9) 0.0330(4) Uani 1 1 d . .
H26A H 0.8880 -1.1156 -1.8078 0.040 Uiso 1 1 calc R U
C27 C 0.5970(4) -1.09097(11) -1.87270(9) 0.0347(4) Uani 1 1 d . .
H27A H 0.6466 -1.0412 -1.8799 0.042 Uiso 1 1 calc R U
C28 C 0.3863(4) -1.11986(10) -1.90530(9) 0.0313(4) Uani 1 1 d . .
C29 C 0.2401(4) -1.07380(11) -1.94990(9) 0.0371(5) Uani 1 1 d . .
C30 C 0.1167(5) -1.03604(13) -1.98518(11) 0.0487(6) Uani 1 1 d D .
H30A H 0.010(4) -1.0058(12) -2.0123(10) 0.058 Uiso 1 1 d D U

loop_
_atom_site_aniso_label
_atom_site_aniso_U_11
_atom_site_aniso_U_22
_atom_site_aniso_U_33
_atom_site_aniso_U_23
_atom_site_aniso_U_13
_atom_site_aniso_U_12
C1 0.0419(13) 0.0625(15) 0.0404(12) -0.0120(11) -0.0020(10) 0.0026(11)
C2 0.0385(12) 0.0404(11) 0.0308(10) -0.0036(8) 0.0061(9) 0.0019(9)
C3 0.0322(10) 0.0349(10) 0.0280(9) 0.0008(8) 0.0043(8) -0.0042(8)
C4 0.0340(11) 0.0320(9) 0.0357(10) -0.0022(8) 0.0061(8) 0.0001(8)
C5 0.0286(10) 0.0343(10) 0.0356(9) 0.0025(8) 0.0034(8) 0.0025(8)
C6 0.0275(10) 0.0328(9) 0.0286(9) 0.0028(7) 0.0025(8) -0.0013(8)
C7 0.0287(9) 0.0272(9) 0.0275(9) 0.0049(7) 0.0042(7) -0.0023(7)
C8 0.0307(10) 0.0307(9) 0.0267(8) 0.0060(7) 0.0042(8) -0.0012(8)
C9 0.0365(11) 0.0364(10) 0.0307(9) 0.0060(8) -0.0009(8) -0.0008(9)
C10 0.0381(11) 0.0368(10) 0.0371(10) 0.0110(8) -0.0021(9) 0.0053(9)
C11 0.0379(11) 0.0303(9) 0.0345(9) 0.0068(8) 0.0053(9) 0.0029(8)
C12 0.0297(10) 0.0269(9) 0.0303(9) 0.0043(8) 0.0047(8) -0.0008(8)
C13 0.0520(13) 0.0293(10) 0.0432(11) 0.0074(8) 0.0035(11) 0.0084(9)
C14 0.0589(15) 0.0254(9) 0.0432(12) 0.0024(9) 0.0086(11) 0.0038(9)
C15 0.0441(12) 0.0291(9) 0.0348(10) -0.0002(8) 0.0095(9) -0.0027(8)
C16 0.0308(10) 0.0287(9) 0.0329(9) -0.0008(8) 0.0060(8) -0.0021(8)
C17 0.0569(15) 0.0283(9) 0.0431(11) -0.0070(9) 0.0084(11) -0.0077(10)
C18 0.0475(13) 0.0375(11) 0.0404(11) -0.0089(9) 0.0015(10) -0.0090(10)
C19 0.0371(11) 0.0359(10) 0.0310(9) -0.0063(8) 0.0036(8) -0.0010(9)
C20 0.0290(10) 0.0293(9) 0.0293(9) -0.0034(7) 0.0044(8) 0.0013(8)
C21 0.0278(10) 0.0299(9) 0.0251(8) -0.0002(7) 0.0042(7) 0.0021(8)
C22 0.0310(10) 0.0325(9) 0.0243(8) -0.0016(7) 0.0050(8) 0.0033(8)
C23 0.0361(11) 0.0417(11) 0.0269(9) -0.0031(8) -0.0017(8) 0.0055(9)
C24 0.0378(11) 0.0473(12) 0.0300(10) -0.0089(9) -0.0040(9) -0.0015(10)
C25 0.0279(9) 0.0346(9) 0.0268(9) 0.0023(8) 0.0022(8) 0.0015(8)
C26 0.0298(10) 0.0342(9) 0.0349(9) 0.0003(8) 0.0030(8) -0.0023(8)
C27 0.0389(12) 0.0296(9) 0.0357(10) 0.0021(8) 0.0076(9) 0.0000(9)
C28 0.0346(11) 0.0331(10) 0.0262(8) 0.0011(7) 0.0058(8) 0.0061(8)
C29 0.0426(12) 0.0375(10) 0.0311(10) 0.0033(8) 0.0058(9) 0.0038(9)
C30 0.0526(15) 0.0504(13) 0.0430(12) 0.0119(11) 0.0029(11) 0.0100(12)

loop_
_atom_type_symbol
_atom_type_description
_atom_type_scat_dispersion_real
_atom_type_scat_dispersion_imag
_atom_type_scat_source
C C 0.0181 0.0091 'International Tables Vol C Tables 4.2.6.8 and 6.1.1.4'
H H 0.0000 0.0000 'International Tables Vol C Tables 4.2.6.8 and 6.1.1.4'

loop_
_geom_angle_atom_site_label_1
_geom_angle_atom_site_label_2
_geom_angle_atom_site_label_3
_geom_angle
C2 C1 H1A 178.3(16)
C1 C2 C3 177.8(2)
C4 C3 C8 120.53(18)
C4 C3 C2 119.81(17)
C8 C3 C2 119.64(18)
C3 C4 C5 119.74(18)
C3 C4 H4A 120.1
C5 C4 H4A 120.1
C6 C5 C4 120.61(18)
C6 C5 H5A 119.7
C4 C5 H5A 119.7
C5 C6 C7 121.74(17)
C5 C6 H6A 119.1
C7 C6 H6A 119.1
C6 C7 C8 117.71(16)
C6 C7 C12 122.21(17)
C8 C7 C12 119.90(17)
C9 C8 C7 119.48(17)
C9 C8 C3 121.19(17)
C7 C8 C3 119.28(17)
C10 C9 C8 120.17(19)
C10 C9 H9A 119.9
C8 C9 H9A 119.9
C9 C10 C11 121.88(18)
C9 C10 H10A 119.1
C11 C10 H10A 119.1
C12 C11 C13 120.13(19)
C12 C11 C10 120.13(17)
C13 C11 C10 119.65(19)
C11 C12 C16 118.13(16)
C11 C12 C7 116.84(17)
C16 C12 C7 124.78(17)
C14 C13 C11 120.0(2)
C14 C13 H13A 120.0
C11 C13 H13A 120.0
C13 C14 C15 120.90(18)
C13 C14 H14A 119.6
C15 C14 H14A 119.6
C14 C15 C16 120.24(19)
C14 C15 C17 119.77(18)
C16 C15 C17 119.99(19)
C15 C16 C20 116.83(17)
C15 C16 C12 116.52(17)
C20 C16 C12 126.65(16)
C18 C17 C15 120.82(19)
C18 C17 H17A 119.6
C15 C17 H17A 119.6
C17 C18 C19 120.0(2)
C17 C18 H18A 120.0
C19 C18 H18A 120.0
C20 C19 C24 119.99(18)
C20 C19 C18 120.48(19)
C24 C19 C18 119.47(19)
C19 C20 C16 118.10(16)
C19 C20 C21 117.21(17)
C16 C20 C21 124.43(17)
C25 C21 C22 117.73(16)
C25 C21 C20 122.59(17)
C22 C21 C20 119.56(17)
C21 C22 C23 119.62(17)
C21 C22 C28 119.17(18)
C23 C22 C28 121.16(17)
C24 C23 C22 120.13(18)
C24 C23 H23A 119.9
C22 C23 H23A 119.9
C23 C24 C19 121.93(19)
C23 C24 H24A 119.0
C19 C24 H24A 119.0
C26 C25 C21 121.90(17)
C26 C25 H25A 119.1
C21 C25 H25A 119.1
C25 C26 C27 120.47(19)
C25 C26 H26A 119.8
C27 C26 H26A 119.8
C28 C27 C26 119.78(18)
C28 C27 H27A 120.1
C26 C27 H27A 120.1
C27 C28 C22 120.66(17)
C27 C28 C29 119.41(18)
C22 C28 C29 119.93(19)
C30 C29 C28 178.5(2)
C29 C30 H30A 177.3(17)

loop_
_geom_bond_atom_site_label_1
_geom_bond_atom_site_label_2
_geom_bond_distance
C1 C2 1.177(3)
C1 H1A 0.954(13)
C2 C3 1.442(3)
C3 C4 1.380(3)
C3 C8 1.429(3)
C4 C5 1.398(3)
C4 H4A 0.9500
C5 C6 1.372(3)
C5 H5A 0.9500
C6 C7 1.414(3)
C6 H6A 0.9500
C7 C8 1.421(3)
C7 C12 1.453(2)
C8 C9 1.425(3)
C9 C10 1.347(3)
C9 H9A 0.9500
C10 C11 1.423(3)
C10 H10A 0.9500
C11 C12 1.418(3)
C11 C13 1.422(3)
C12 C16 1.450(3)
C13 C14 1.348(3)
C13 H13A 0.9500
C14 C15 1.418(3)
C14 H14A 0.9500
C15 C16 1.419(3)
C15 C17 1.422(3)
C16 C20 1.451(3)
C17 C18 1.350(3)
C17 H17A 0.9500
C18 C19 1.421(3)
C18 H18A 0.9500
C19 C20 1.410(3)
C19 C24 1.426(3)
C20 C21 1.459(3)
C21 C25 1.408(3)
C21 C22 1.419(3)
C22 C23 1.426(3)
C22 C28 1.430(3)
C23 C24 1.347(3)
C23 H23A 0.9500
C24 H24A 0.9500
C25 C26 1.372(3)
C25 H25A 0.9500
C26 C27 1.396(3)
C26 H26A 0.9500
C27 C28 1.374(3)
C27 H27A 0.9500
C28 C29 1.443(3)
C29 C30 1.177(3)
C30 H30A 0.951(13)

loop_
_geom_torsion_atom_site_label_1
_geom_torsion_atom_site_label_2
_geom_torsion_atom_site_label_3
_geom_torsion_atom_site_label_4
_geom_torsion
C8 C3 C4 C5 0.6(3)
C2 C3 C4 C5 179.03(19)
C3 C4 C5 C6 -3.6(3)
C4 C5 C6 C7 1.2(3)
C5 C6 C7 C8 4.1(3)
C5 C6 C7 C12 179.32(17)
C6 C7 C8 C9 170.45(16)
C12 C7 C8 C9 -4.9(3)
C6 C7 C8 C3 -7.0(2)
C12 C7 C8 C3 177.66(17)
C4 C3 C8 C9 -172.60(17)
C2 C3 C8 C9 8.9(3)
C4 C3 C8 C7 4.8(3)
C2 C3 C8 C7 -173.64(17)
C7 C8 C9 C10 -4.7(3)
C3 C8 C9 C10 172.74(19)
C8 C9 C10 C11 5.1(3)
C9 C10 C11 C12 4.2(3)
C9 C10 C11 C13 -172.3(2)
C13 C11 C12 C16 -11.3(3)
C10 C11 C12 C16 172.23(18)
C13 C11 C12 C7 163.20(18)
C10 C11 C12 C7 -13.3(3)
C6 C7 C12 C11 -161.54(17)
C8 C7 C12 C11 13.6(3)
C6 C7 C12 C16 12.6(3)
C8 C7 C12 C16 -172.34(17)
C12 C11 C13 C14 -5.4(3)
C10 C11 C13 C14 171.0(2)
C11 C13 C14 C15 10.3(3)
C13 C14 C15 C16 1.9(3)
C13 C14 C15 C17 -178.0(2)
C14 C15 C16 C20 161.76(19)
C17 C15 C16 C20 -18.3(3)
C14 C15 C16 C12 -18.3(3)
C17 C15 C16 C12 161.62(18)
C11 C12 C16 C15 22.6(3)
C7 C12 C16 C15 -151.42(19)
C11 C12 C16 C20 -157.47(18)
C7 C12 C16 C20 28.5(3)
C14 C15 C17 C18 -177.1(2)
C16 C15 C17 C18 2.9(3)
C15 C17 C18 C19 9.2(3)
C17 C18 C19 C20 -5.2(3)
C17 C18 C19 C24 172.0(2)
C24 C19 C20 C16 172.33(18)
C18 C19 C20 C16 -10.5(3)
C24 C19 C20 C21 -13.2(3)
C18 C19 C20 C21 163.97(18)
C15 C16 C20 C19 21.8(3)
C12 C16 C20 C19 -158.14(18)
C15 C16 C20 C21 -152.27(18)
C12 C16 C20 C21 27.8(3)
C19 C20 C21 C25 -162.56(17)
C16 C20 C21 C25 11.5(3)
C19 C20 C21 C22 13.4(2)
C16 C20 C21 C22 -172.47(17)
C25 C21 C22 C23 171.33(17)
C20 C21 C22 C23 -4.9(2)
C25 C21 C22 C28 -6.3(2)
C20 C21 C22 C28 177.51(16)
C21 C22 C23 C24 -4.4(3)
C28 C22 C23 C24 173.20(19)
C22 C23 C24 C19 4.8(3)
C20 C19 C24 C23 4.3(3)
C18 C19 C24 C23 -172.9(2)
C22 C21 C25 C26 3.8(3)
C20 C21 C25 C26 179.89(17)
C21 C25 C26 C27 0.7(3)
C25 C26 C27 C28 -2.7(3)
C26 C27 C28 C22 0.1(3)
C26 C27 C28 C29 179.35(17)
C21 C22 C28 C27 4.5(3)
C23 C22 C28 C27 -173.09(17)
C21 C22 C28 C29 -174.79(17)
C23 C22 C28 C29 7.6(3)
